data_7244789
loop_
_publ_author_name
'Scheepers, Matthew C.'
'Fernandes, Manuel A.'
'Lemmerer, Andreas'

_publ_section_title
;
 Chains or rings? Polymorphism of an isoniazid derivative derivatized with
 diacetone alcohol
;
_journal_issue 19
_journal_name_full 'RSC Advances'
_journal_page_first 11658
_journal_page_last 11664
_journal_paper_doi 10.1039/D2RA02057B
_journal_volume 12
_journal_year 2022
_chemical_formula_moiety 'C12 H17 N3 O2'
_chemical_formula_sum 'C12 H17 N3 O2'
_chemical_formula_weight 235.28
_space_group_IT_number 15
_space_group_name_Hall '-C 2yc'
_space_group_name_H-M_alt 'C 1 2/c 1'
_symmetry_cell_setting monoclinic
_symmetry_Int_Tables_number 15
_symmetry_space_group_name_Hall '-C 2yc'
_symmetry_space_group_name_H-M 'C 1 2/c 1'
_atom_sites_solution_hydrogens mixed
_atom_sites_solution_primary dual
_atom_sites_solution_secondary dual
_audit_conform_dict_location ftp://ftp.iucr.org/pub/cif_core.dic
_audit_conform_dict_name cif_core.dic
_audit_conform_dict_version 2.4.5
_audit_creation_date 2021-09-02T14:28:22-00:00
_audit_creation_method 'WinGX routine CIF_UPDATE'
_audit_update_record
;
2022-01-10 deposited with the CCDC.	2022-04-04 downloaded from the CCDC.
;
_cell_angle_alpha 90
_cell_angle_beta 116.465(3)
_cell_angle_gamma 90
_cell_formula_units_Z 8
_cell_length_a 21.8108(4)
_cell_length_b 7.0776(2)
_cell_length_c 18.1625(5)
_cell_measurement_reflns_used 3359
_cell_measurement_temperature 173(2)
_cell_measurement_theta_max 20.16
_cell_measurement_theta_min 2.44
_cell_measurement_wavelength 0.71073
_cell_volume 2509.90(13)
_computing_molecular_graphics 'Ortep for Windows (Farrugia, 2012)'
_computing_publication_material 'WinGX publication routines (Farrugia, 2012)'
_computing_structure_refinement 'SHELXL-2018/3 (Sheldrick, 2018)'
_computing_structure_solution 'SHELXT-2018/2 (Sheldrick, 2015)'
_diffrn_ambient_temperature 173(2)
_diffrn_measured_fraction_theta_full 0.956
_diffrn_measured_fraction_theta_max 0.967
_diffrn_measurement_device_type 'Bruker APEX-II CCD'
_diffrn_measurement_method '\f and \w scans'
_diffrn_radiation_probe x-ray
_diffrn_radiation_type MoK\a
_diffrn_radiation_wavelength 0.71073
_diffrn_reflns_av_R_equivalents 0.1191
_diffrn_reflns_av_unetI/netI 0.0858
_diffrn_reflns_Laue_measured_fraction_full 0.956
_diffrn_reflns_Laue_measured_fraction_max 0.967
_diffrn_reflns_limit_h_max 29
_diffrn_reflns_limit_h_min -29
_diffrn_reflns_limit_k_max 9
_diffrn_reflns_limit_k_min -9
_diffrn_reflns_limit_l_max 24
_diffrn_reflns_limit_l_min -24
_diffrn_reflns_number 37052
_diffrn_reflns_point_group_measured_fraction_full 0.956
_diffrn_reflns_point_group_measured_fraction_max 0.967
_diffrn_reflns_theta_full 25.242
_diffrn_reflns_theta_max 28.42
_diffrn_reflns_theta_min 2.086
_diffrn_standards_number 0
_exptl_absorpt_coefficient_mu 0.087
_exptl_absorpt_correction_type none
_exptl_crystal_colour colourless
_exptl_crystal_density_diffrn 1.245
_exptl_crystal_density_method 'not measured'
_exptl_crystal_description Block
_exptl_crystal_F_000 1008
_exptl_crystal_recrystallization_method 'Re-crystallisation from solvent'
_exptl_crystal_size_max 0.255
_exptl_crystal_size_mid 0.184
_exptl_crystal_size_min 0.152
_refine_diff_density_max 0.217
_refine_diff_density_min -0.218
_refine_diff_density_rms 0.06
_refine_ls_extinction_method none
_refine_ls_goodness_of_fit_ref 0.863
_refine_ls_hydrogen_treatment mixed
_refine_ls_matrix_type full
_refine_ls_number_constraints 0
_refine_ls_number_parameters 165
_refine_ls_number_reflns 3065
_refine_ls_number_restraints 0
_refine_ls_restrained_S_all 0.863
_refine_ls_R_factor_all 0.0933
_refine_ls_R_factor_gt 0.0452
_refine_ls_shift/su_max 0
_refine_ls_shift/su_mean 0
_refine_ls_structure_factor_coef Fsqd
_refine_ls_weighting_details 'w=1/[\s^2^(Fo^2^)+(0.0527P)^2^] where P=(Fo^2^+2Fc^2^)/3'
_refine_ls_weighting_scheme calc
_refine_ls_wR_factor_gt 0.0978
_refine_ls_wR_factor_ref 0.1115
_reflns_Friedel_coverage 0
_reflns_number_gt 1696
_reflns_number_total 3065
_reflns_threshold_expression 'I > 2\s(I)'
_cod_data_source_file d2ra02057b4.cif
_cod_data_source_block iz4h4m2pFormI
_cod_original_cell_volume 2509.90(12)
_cod_original_sg_symbol_H-M 'C 2/c'
_cod_database_code 7244789
_shelx_estimated_absorpt_t_min 0.978
_shelx_estimated_absorpt_t_max 0.987

loop_
_symmetry_equiv_pos_as_xyz
'x, y, z'
'-x, y, -z+1/2'
'x+1/2, y+1/2, z'
'-x+1/2, y+1/2, -z+1/2'
'-x, -y, -z'
'x, -y, z-1/2'
'-x+1/2, -y+1/2, -z'
'x+1/2, -y+1/2, z-1/2'

loop_
_atom_site_label
_atom_site_type_symbol
_atom_site_fract_x
_atom_site_fract_y
_atom_site_fract_z
_atom_site_U_iso_or_equiv
_atom_site_adp_type
_atom_site_occupancy
_atom_site_site_symmetry_order
_atom_site_calc_flag
_atom_site_refinement_flags_posn
_atom_site_refinement_flags_adp
_atom_site_refinement_flags_occupancy
_atom_site_disorder_assembly
_atom_site_disorder_group
C1 C 0.60221(9) 0.2622(3) 0.76509(11) 0.0468(5) Uani 1 1 d . . . . .
H1 H 0.611019 0.130905 0.775307 0.056 Uiso 1 1 calc R U . . .
C2 C 0.55179(8) 0.3160(2) 0.68884(10) 0.0384(4) Uani 1 1 d . . . . .
H2 H 0.526761 0.22371 0.648663 0.046 Uiso 1 1 calc R U . . .
C3 C 0.53841(7) 0.5058(2) 0.67205(9) 0.0274(4) Uani 1 1 d . . . . .
C4 C 0.57599(8) 0.6326(3) 0.73409(10) 0.0402(4) Uani 1 1 d . . . . .
H4 H 0.5683 0.764676 0.725735 0.048 Uiso 1 1 calc R U . . .
C5 C 0.62478(9) 0.5635(3) 0.80823(11) 0.0490(5) Uani 1 1 d . . . . .
H5 H 0.649798 0.65235 0.850124 0.059 Uiso 1 1 calc R U . . .
C6 C 0.48736(7) 0.5849(2) 0.59129(9) 0.0278(3) Uani 1 1 d . . . . .
C7 C 0.34125(7) 0.4196(2) 0.42602(9) 0.0258(3) Uani 1 1 d . . . . .
C8 C 0.29375(8) 0.4738(2) 0.33900(9) 0.0358(4) Uani 1 1 d . . . . .
H8A H 0.314879 0.573755 0.320683 0.054 Uiso 1 1 calc R U . . .
H8B H 0.25043 0.51962 0.336375 0.054 Uiso 1 1 calc R U . . .
H8C H 0.284987 0.363252 0.30319 0.054 Uiso 1 1 calc R U . . .
C9 C 0.31780(8) 0.26478(19) 0.46494(9) 0.0268(3) Uani 1 1 d . . . . .
H9A H 0.267575 0.251657 0.432658 0.032 Uiso 1 1 calc R U . . .
H9B H 0.326709 0.307145 0.520768 0.032 Uiso 1 1 calc R U . . .
C10 C 0.34978(7) 0.0681(2) 0.47271(9) 0.0276(4) Uani 1 1 d . . . . .
C11 C 0.35095(10) 0.0048(2) 0.39391(10) 0.0409(4) Uani 1 1 d . . . . .
H11A H 0.37811 0.094054 0.379291 0.061 Uiso 1 1 calc R U . . .
H11B H 0.304041 0.000716 0.349673 0.061 Uiso 1 1 calc R U . . .
H11C H 0.371449 -0.121274 0.401642 0.061 Uiso 1 1 calc R U . . .
C12 C 0.31135(9) -0.0719(2) 0.50013(11) 0.0394(4) Uani 1 1 d . . . . .
H12A H 0.332887 -0.196557 0.507687 0.059 Uiso 1 1 calc R U . . .
H12B H 0.263627 -0.079933 0.458187 0.059 Uiso 1 1 calc R U . . .
H12C H 0.31274 -0.029577 0.552228 0.059 Uiso 1 1 calc R U . . .
N1 N 0.63921(7) 0.3819(2) 0.82511(9) 0.0481(4) Uani 1 1 d . . . . .
N2 N 0.44071(6) 0.46296(19) 0.54094(8) 0.0271(3) Uani 1 1 d . . . . .
N3 N 0.39595(6) 0.51890(17) 0.46101(7) 0.0277(3) Uani 1 1 d . . . . .
O1 O 0.48910(5) 0.75362(14) 0.57574(7) 0.0400(3) Uani 1 1 d . . . . .
O2 O 0.41883(5) 0.08361(16) 0.53655(7) 0.0386(3) Uani 1 1 d . . . . .
H2A H 0.4411(9) 0.343(3) 0.5550(10) 0.044(5) Uiso 1 1 d . . . . .
H2B H 0.4381(11) -0.021(3) 0.5391(13) 0.063(7) Uiso 1 1 d . . . . .

loop_
_atom_site_aniso_label
_atom_site_aniso_U_11
_atom_site_aniso_U_22
_atom_site_aniso_U_33
_atom_site_aniso_U_23
_atom_site_aniso_U_13
_atom_site_aniso_U_12
C1 0.0406(10) 0.0474(11) 0.0388(10) 0.0120(8) 0.0055(8) 0.0018(8)
C2 0.0324(9) 0.0363(9) 0.0355(9) 0.0029(7) 0.0054(7) -0.0010(7)
C3 0.0230(8) 0.0320(8) 0.0261(8) -0.0003(6) 0.0099(7) 0.0009(6)
C4 0.0347(9) 0.0432(10) 0.0355(10) -0.0084(8) 0.0093(8) -0.0001(8)
C5 0.0417(10) 0.0629(13) 0.0305(10) -0.0118(9) 0.0055(8) -0.0032(9)
C6 0.0247(8) 0.0260(8) 0.0311(9) -0.0016(6) 0.0111(7) 0.0013(6)
C7 0.0256(8) 0.0237(8) 0.0262(8) 0.0006(6) 0.0099(6) 0.0034(6)
C8 0.0327(9) 0.0364(9) 0.0281(9) 0.0060(7) 0.0045(7) 0.0012(7)
C9 0.0246(7) 0.0284(8) 0.0248(8) 0.0008(6) 0.0087(6) 0.0010(6)
C10 0.0253(8) 0.0259(8) 0.0270(8) -0.0007(6) 0.0074(6) -0.0029(6)
C11 0.0576(12) 0.0289(9) 0.0408(10) -0.0037(7) 0.0261(9) 0.0007(8)
C12 0.0400(10) 0.0343(9) 0.0457(11) 0.0077(8) 0.0207(8) -0.0001(7)
N1 0.0375(8) 0.0676(12) 0.0309(8) 0.0053(7) 0.0078(7) 0.0002(8)
N2 0.0251(7) 0.0254(7) 0.0237(7) 0.0032(5) 0.0044(6) 0.0003(5)
N3 0.0272(7) 0.0273(7) 0.0229(7) 0.0033(5) 0.0061(6) 0.0031(5)
O1 0.0335(6) 0.0241(6) 0.0484(7) 0.0028(5) 0.0058(5) 0.0006(5)
O2 0.0282(6) 0.0252(6) 0.0464(8) -0.0007(5) 0.0023(5) 0.0024(5)

loop_
_atom_type_symbol
_atom_type_description
_atom_type_scat_dispersion_real
_atom_type_scat_dispersion_imag
_atom_type_scat_source
C C 0.0033 0.0016 'International Tables Vol C Tables 4.2.6.8 and 6.1.1.4'
H H 0 0 'International Tables Vol C Tables 4.2.6.8 and 6.1.1.4'
N N 0.0061 0.0033 'International Tables Vol C Tables 4.2.6.8 and 6.1.1.4'
O O 0.0106 0.006 'International Tables Vol C Tables 4.2.6.8 and 6.1.1.4'

loop_
_geom_angle_atom_site_label_1
_geom_angle_atom_site_label_2
_geom_angle_atom_site_label_3
_geom_angle
_geom_angle_site_symmetry_1
_geom_angle_site_symmetry_3
_geom_angle_publ_flag
N1 C1 C2 124.41(17) . . ?
C3 C2 C1 119.02(16) . . ?
C2 C3 C4 117.40(14) . . ?
C2 C3 C6 124.85(13) . . ?
C4 C3 C6 117.74(14) . . ?
C5 C4 C3 118.84(17) . . ?
N1 C5 C4 124.68(16) . . ?
O1 C6 N2 124.12(14) . . ?
O1 C6 C3 120.05(13) . . ?
N2 C6 C3 115.80(13) . . ?
N3 C7 C8 115.72(13) . . ?
N3 C7 C9 126.83(13) . . ?
C8 C7 C9 117.31(13) . . ?
C7 C9 C10 117.77(13) . . ?
O2 C10 C11 109.43(14) . . ?
O2 C10 C12 108.56(12) . . ?
C11 C10 C12 111.25(13) . . ?
O2 C10 C9 105.92(11) . . ?
C11 C10 C9 112.36(12) . . ?
C12 C10 C9 109.12(13) . . ?
C5 N1 C1 115.63(15) . . ?
C6 N2 N3 119.61(13) . . ?
C7 N3 N2 115.10(12) . . ?

loop_
_geom_bond_atom_site_label_1
_geom_bond_atom_site_label_2
_geom_bond_distance
_geom_bond_site_symmetry_2
_geom_bond_publ_flag
C1 N1 1.332(2) . ?
C1 C2 1.384(2) . ?
C2 C3 1.379(2) . ?
C3 C4 1.387(2) . ?
C3 C6 1.500(2) . ?
C4 C5 1.381(2) . ?
C5 N1 1.326(3) . ?
C6 O1 1.2318(17) . ?
C6 N2 1.3365(19) . ?
C7 N3 1.2829(18) . ?
C7 C8 1.503(2) . ?
C7 C9 1.511(2) . ?
C9 C10 1.535(2) . ?
C10 O2 1.4382(17) . ?
C10 C11 1.511(2) . ?
C10 C12 1.518(2) . ?
N2 N3 1.3980(17) . ?

loop_
_geom_hbond_atom_site_label_D
_geom_hbond_atom_site_label_H
_geom_hbond_atom_site_label_A
_geom_hbond_distance_DH
_geom_hbond_distance_HA
_geom_hbond_distance_DA
_geom_hbond_angle_DHA
_geom_hbond_site_symmetry_A
_geom_hbond_publ_flag
C2 H2 O2 0.95 2.53 3.4084(19) 153.9 . yes
C9 H9B N1 0.99 2.61 3.594(2) 172.7 2_656 yes
N2 H2A O2 0.888(19) 1.888(19) 2.7220(18) 155.7(16) . yes
O2 H2B O1 0.84(2) 1.89(2) 2.7088(15) 164(2) 1_545 yes

loop_
_geom_torsion_atom_site_label_1
_geom_torsion_atom_site_label_2
_geom_torsion_atom_site_label_3
_geom_torsion_atom_site_label_4
_geom_torsion
_geom_torsion_site_symmetry_1
_geom_torsion_site_symmetry_2
_geom_torsion_site_symmetry_3
_geom_torsion_site_symmetry_4
_geom_torsion_publ_flag
N1 C1 C2 C3 0.7(3) . . . . ?
C1 C2 C3 C4 -1.2(2) . . . . ?
C1 C2 C3 C6 177.50(16) . . . . ?
C2 C3 C4 C5 0.7(3) . . . . ?
C6 C3 C4 C5 -178.08(16) . . . . ?
C3 C4 C5 N1 0.4(3) . . . . ?
C2 C3 C6 O1 -164.22(16) . . . . ?
C4 C3 C6 O1 14.5(2) . . . . ?
C2 C3 C6 N2 17.6(2) . . . . ?
C4 C3 C6 N2 -163.74(15) . . . . ?
N3 C7 C9 C10 -80.9(2) . . . . ?
C8 C7 C9 C10 103.71(15) . . . . ?
C7 C9 C10 O2 72.41(16) . . . . ?
C7 C9 C10 C11 -47.03(18) . . . . ?
C7 C9 C10 C12 -170.90(13) . . . . ?
C4 C5 N1 C1 -1.0(3) . . . . ?
C2 C1 N1 C5 0.4(3) . . . . ?
O1 C6 N2 N3 8.9(2) . . . . ?
C3 C6 N2 N3 -173.01(13) . . . . ?
C8 C7 N3 N2 -177.96(13) . . . . ?
C9 C7 N3 N2 6.6(2) . . . . ?
C6 N2 N3 C7 -159.91(14) . . . . ?
